data_4002898
loop_
_publ_author_name
'Dong, Xi-Yan'
'Huang, Hui-Lin'
'Wang, Jia-Yin'
'Li, Hai-Yang'
'Zang, Shuang-Quan'

_publ_section_title
;
 A Flexible Fluorescent SCC-MOF for Switchable Molecule Identification and
 Temperature Display
;
_journal_issue 6
_journal_name_full 'Chemistry of Materials'
_journal_page_first 2160
_journal_paper_doi 10.1021/acs.chemmater.8b00611
_journal_volume 30
_journal_year 2018
_chemical_formula_moiety 'C60 H82 Ag10 F6 N4 O10 P2 S6, 8(C H Cl3)'
_chemical_formula_sum 'C68 H90 Ag10 Cl24 F6 N4 O10 P2 S6'
_chemical_formula_weight 3421.23
_space_group_crystal_system triclinic
_space_group_IT_number 2
_space_group_name_Hall '-P 1'
_space_group_name_H-M_alt 'P -1'
_symmetry_space_group_name_Hall '-P 1'
_symmetry_space_group_name_H-M 'P -1'
_atom_sites_solution_hydrogens geom
_atom_sites_solution_primary direct
_audit_creation_date 2017-08-12
_audit_creation_method
;
Olex2 1.2
(compiled 2016.11.07 svn.r3352 for OlexSys, GUI svn.r5261)
;
_cell_angle_alpha 68.060(2)
_cell_angle_beta 74.7730(10)
_cell_angle_gamma 89.5690(10)
_cell_formula_units_Z 1
_cell_length_a 12.0828(2)
_cell_length_b 14.3610(2)
_cell_length_c 18.2826(3)
_cell_measurement_reflns_used 17767
_cell_measurement_temperature 99.99(10)
_cell_measurement_theta_max 72.6130
_cell_measurement_theta_min 3.3260
_cell_volume 2824.76(9)
_computing_cell_refinement 'CrysAlisPro 1.171.39.28b (Rigaku OD, 2015)'
_computing_data_collection 'CrysAlisPro 1.171.39.28b (Rigaku OD, 2015)'
_computing_data_reduction 'CrysAlisPro 1.171.39.28b (Rigaku OD, 2015)'
_computing_molecular_graphics 'Olex2 (Dolomanov et al., 2009)'
_computing_publication_material 'Olex2 (Dolomanov et al., 2009)'
_computing_structure_refinement 'ShelXL (Sheldrick, 2015)'
_computing_structure_solution 'ShelXS (Sheldrick, 2008)'
_diffrn_ambient_environment N~2~
_diffrn_ambient_temperature 99.99(10)
_diffrn_detector 'CCD plate'
_diffrn_measured_fraction_theta_full 0.992
_diffrn_measured_fraction_theta_max 0.992
_diffrn_measurement_details
;
List of Runs (angles in degrees, time in seconds):

  # Type    Start    End  Width  t~exp~   \w     \q     \k     \f   Frames
--------------------------------------------------------------------------
  1  \w    -35.00  58.00   0.25    0.25    --   45.20 -57.00  30.00  372
  2  \w    -23.00  74.00   0.25    0.25    --   45.20 -57.00 120.00  388
  3  \w      7.00  74.00   0.25    0.25    --   45.20 -57.00-120.00  268
  4  \w    -39.00 -14.00   0.25    0.25    --   45.20 -57.00-120.00  100
  5  \w    -44.00 132.00   0.25    0.25    --   45.20   0.00   0.00  704
  6  \w     52.00 136.00   0.25    0.35    --  100.80 -45.00-120.00  336
  7  \w     47.00 111.00   0.25    0.35    --  100.80 -82.00-180.00  256
  8  \w     26.00 121.00   0.25    0.35    --  100.80 -82.00-120.00  380
  9  \w     16.00  42.00   0.25    0.35    --  100.80 -82.00-180.00  104
 10  \w     16.00 130.00   0.25    0.35    --  100.80 -61.00  60.00  456
 11  \w     11.00 111.00   0.25    0.35    --  100.80 -61.00-120.00  400
 12  \w     23.00 188.00   0.25    0.35    --  100.80  15.00 -60.00  660
 13  \w     11.00  46.00   0.25    0.35    --  100.80 -82.00   0.00  140
 14  \w     55.00 105.00   0.25    0.35    --  100.80 -82.00   0.00  200
 15  \w     27.00 134.00   0.25    0.35    --  100.80 -82.00  60.00  428
 16  \w    131.00 189.00   0.25    0.35    --  100.80 -15.00  30.00  232
 17  \w     92.00 123.00   0.25    0.35    --  100.80  82.00 150.00  124
 18  \w    146.00 177.00   0.25    0.35    --  100.80  82.00 150.00  124
 19  \w     31.00 112.00   0.25    0.35    --  100.80 -15.00  30.00  324
;
_diffrn_measurement_device 'four-circle diffractometer'
_diffrn_measurement_device_type 'XtaLAB AFC12 (RINC): Kappa single'
_diffrn_measurement_method '\w scans'
_diffrn_orient_matrix_type 'CrysAlisPro convention (1999,Acta A55,543-557)'
_diffrn_orient_matrix_UB_11 -0.0438927000
_diffrn_orient_matrix_UB_12 0.0815981000
_diffrn_orient_matrix_UB_13 0.0652104000
_diffrn_orient_matrix_UB_21 -0.1035494000
_diffrn_orient_matrix_UB_22 -0.0757392000
_diffrn_orient_matrix_UB_23 -0.0166433000
_diffrn_orient_matrix_UB_31 0.0711224000
_diffrn_orient_matrix_UB_32 -0.0341925000
_diffrn_orient_matrix_UB_33 0.0667772000
_diffrn_radiation_monochromator graphite
_diffrn_radiation_probe x-ray
_diffrn_radiation_type CuK\a
_diffrn_radiation_wavelength 1.54184
_diffrn_reflns_av_R_equivalents 0.0470
_diffrn_reflns_av_unetI/netI 0.0496
_diffrn_reflns_Laue_measured_fraction_full 0.992
_diffrn_reflns_Laue_measured_fraction_max 0.992
_diffrn_reflns_limit_h_max 14
_diffrn_reflns_limit_h_min -14
_diffrn_reflns_limit_k_max 15
_diffrn_reflns_limit_k_min -16
_diffrn_reflns_limit_l_max 18
_diffrn_reflns_limit_l_min -21
_diffrn_reflns_number 24233
_diffrn_reflns_point_group_measured_fraction_full 0.992
_diffrn_reflns_point_group_measured_fraction_max 0.992
_diffrn_reflns_theta_full 64.993
_diffrn_reflns_theta_max 64.993
_diffrn_reflns_theta_min 2.714
_diffrn_source 'fine-focus sealed X-ray tube'
_diffrn_source_type 'Enhance (Cu) X-ray Source'
_exptl_absorpt_coefficient_mu 20.612
_exptl_absorpt_correction_T_max 1.00000
_exptl_absorpt_correction_T_min 0.21719
_exptl_absorpt_correction_type multi-scan
_exptl_absorpt_process_details
;
CrysAlisPro 1.171.39.28b (Rigaku Oxford Diffraction, 2015)
Empirical absorption correction using spherical harmonics,
 implemented in SCALE3 ABSPACK scaling algorithm.
;
_exptl_crystal_colour colourless
_exptl_crystal_colour_primary colourless
_exptl_crystal_density_diffrn 2.011
_exptl_crystal_description block
_exptl_crystal_F_000 1664
_exptl_crystal_size_max 0.2
_exptl_crystal_size_mid 0.19
_exptl_crystal_size_min 0.13
_refine_diff_density_max 3.062
_refine_diff_density_min -2.257
_refine_diff_density_rms 0.273
_refine_ls_extinction_method none
_refine_ls_goodness_of_fit_ref 1.045
_refine_ls_hydrogen_treatment constr
_refine_ls_matrix_type full
_refine_ls_number_parameters 580
_refine_ls_number_reflns 9524
_refine_ls_number_restraints 28
_refine_ls_restrained_S_all 1.044
_refine_ls_R_factor_all 0.0819
_refine_ls_R_factor_gt 0.0789
_refine_ls_shift/su_max 0.001
_refine_ls_shift/su_mean 0.000
_refine_ls_structure_factor_coef Fsqd
_refine_ls_weighting_details 'w=1/[\s^2^(Fo^2^)+(0.1180P)^2^+53.3395P] where P=(Fo^2^+2Fc^2^)/3'
_refine_ls_weighting_scheme calc
_refine_ls_wR_factor_gt 0.2118
_refine_ls_wR_factor_ref 0.2141
_reflns_Friedel_coverage 0.000
_reflns_number_gt 8850
_reflns_number_total 9524
_reflns_threshold_expression 'I > 2\s(I)'
_cod_data_source_file cm8b00611_si_005.cif
_cod_data_source_block ag10bpy_chcl3_100k
_cod_depositor_comments 'Adding full bibliography for 4002893--4002902.cif.'
_cod_database_code 4002898
_chemical_oxdiff_formula 'C H O N S Ag'
_shelx_space_group_comment
;
The symmetry employed for this shelxl refinement is uniquely defined
by the following loop, which should always be used as a source of
symmetry information in preference to the above space-group names.
They are only intended as comments.
;
_reflns_odcompleteness_completeness 98.98
_reflns_odcompleteness_iscentric 1
_reflns_odcompleteness_theta 66.97
_olex2_refinement_description
;
1. Fixed Uiso
 At 1.2 times of:
  All C(H) groups, All C(H,H) groups
 At 1.5 times of:
  All C(H,H,H) groups, All O(H) groups
2. Restrained distances
 Cl5-C33 \\sim Cl5B-C33 \\sim Cl6-C33 \\sim Cl6B-C33 \\sim Cl4-C33
 with sigma of 0.01
 Cl1-C34 \\sim Cl3-C34 \\sim Cl2-C34
 with sigma of 0.01
 Cl1-C34 \\sim Cl3-C34 \\sim Cl2-C34 \\sim Cl1B-C34B \\sim Cl2B-C34B \\sim
Cl3B-C34B
 with sigma of 0.01
3. Uiso/Uaniso restraints and constraints
Cl2B \\sim Cl1B \\sim Cl3B \\sim Cl3 \\sim Cl2 \\sim Cl1: within 2A with sigma
of 0.01 and sigma for terminal atoms of 0.02
C34B \\sim C34: within 2A with sigma of 0.01 and sigma for terminal atoms of
0.02
4. Others
 Fixed Sof: Cl1(0.75) Cl1B(0.25) Cl2(0.75) Cl2B(0.25) Cl3(0.75) Cl3B(0.25)
 C34(0.75) H34(0.75) C34B(0.25) H34B(0.25) Cl5(0.5) Cl5B(0.5) Cl6(0.5)
 Cl6B(0.5) H33A(0.5) H33(0.5)
5.a Ternary CH refined with riding coordinates:
 C34(H34), C34B(H34B), C33(H33A), C33(H33), C32(H32), C31(H31)
5.b Aromatic/amide H refined with riding coordinates:
 C13(H13), C14(H14), C16(H16), C17(H17), C18(H18), C19(H19), C21(H21),
 C22(H22), C24(H24), C25(H25), C26(H26), C27(H27), C28(H28)
5.c Idealised Me refined as rotating group:
 C2(H2A,H2B,H2C), C3(H3A,H3B,H3C), C4(H4A,H4B,H4C), C6(H6A,H6B,H6C), C7(H7A,
 H7B,H7C), C8(H8A,H8B,H8C), C10(H10A,H10B,H10C), C11(H11A,H11B,H11C), C12(H12A,
 H12B,H12C)
5.d Idealised tetrahedral OH refined as rotating group:
 O5(H5)
comments: Four CHCl3 molecules were assigned from a difference Fourier map. 
Two of them could be located easily due to the strong hydrogen bond and 
lone pair electrons interaction with the host framework, and refined 
anisotropically. The other two are highly disordered in the cavity. 
The disordered models obtained by splitting each CHCl3 over two sites 
with fixed occupancy ratio of 0.75:0.25 and 0.5:0.5, respectively. 
The disordered CHCl3 molecules were kept isotropic, and restrained 
using "SADI" and "SIMU" commands.
;
_shelx_shelxl_version_number 2016/6
_olex2_submission_special_instructions 'No special instructions were received'
_oxdiff_exptl_absorpt_empirical_details
;
Empirical correction (ABSPACK) includes:
- Absorption correction using spherical harmonics
- Frame scaling
;
_oxdiff_exptl_absorpt_empirical_full_max 3.070
_oxdiff_exptl_absorpt_empirical_full_min 0.507

loop_
_space_group_symop_operation_xyz
'x, y, z'
'-x, -y, -z'

loop_
_atom_site_label
_atom_site_type_symbol
_atom_site_fract_x
_atom_site_fract_y
_atom_site_fract_z
_atom_site_U_iso_or_equiv
_atom_site_adp_type
_atom_site_occupancy
_atom_site_site_symmetry_order
_atom_site_calc_flag
_atom_site_refinement_flags_posn
_atom_site_refinement_flags_adp
_atom_site_refinement_flags_occupancy
_atom_site_disorder_assembly
_atom_site_disorder_group
Ag1 Ag 0.65147(6) 0.28021(5) 0.46972(5) 0.0259(2) Uani 1 1 d . . . . .
Ag2 Ag 0.67377(6) 0.12440(5) 0.40079(4) 0.0255(2) Uani 1 1 d . . . . .
Ag3 Ag 0.67799(9) -0.20063(7) 0.45950(6) 0.0548(3) Uani 1 1 d . . . . .
Ag4 Ag 0.57852(6) -0.05411(5) 0.56074(4) 0.0220(2) Uani 1 1 d . . . . .
Ag5 Ag 0.46849(7) 0.07408(7) 0.67156(5) 0.0360(2) Uani 1 1 d . . . . .
S1 S 0.7007(2) -0.02292(17) 0.36322(14) 0.0209(5) Uani 1 1 d . . . . .
S2 S 0.65517(19) 0.09729(17) 0.56431(14) 0.0217(5) Uani 1 1 d . . . . .
S3 S 0.50919(19) -0.22213(17) 0.58416(14) 0.0206(5) Uani 1 1 d . . . . .
P1 P 0.4916(2) 0.36369(18) 0.60883(15) 0.0229(5) Uani 1 1 d . . . . .
F1 F 1.0374(7) 0.4451(7) 0.2787(6) 0.068(3) Uani 1 1 d . . . . .
F2 F 1.0214(8) 0.3654(8) 0.2019(5) 0.070(3) Uani 1 1 d . . . . .
F3 F 1.0729(7) 0.2909(8) 0.3119(6) 0.068(2) Uani 1 1 d . . . . .
O1 O 0.8308(7) 0.2513(7) 0.3162(5) 0.042(2) Uani 1 1 d . . . . .
O2 O 0.8387(6) 0.3498(6) 0.3857(5) 0.0361(18) Uani 1 1 d . . . . .
O3 O 0.5688(6) 0.3924(5) 0.5223(4) 0.0277(15) Uani 1 1 d . . . . .
O4 O 0.4191(7) 0.2633(5) 0.6480(5) 0.0330(17) Uani 1 1 d . . . . .
O5 O 0.4086(7) 0.4479(6) 0.6106(4) 0.0306(16) Uani 1 1 d . . . . .
H5 H 0.413509 0.487704 0.562318 0.046 Uiso 1 1 calc GR . . . .
N1 N 0.8096(8) -0.3109(7) 0.4716(6) 0.036(2) Uani 1 1 d . . . . .
N2 N 0.4707(8) 0.0356(7) 0.8037(5) 0.030(2) Uani 1 1 d . . . . .
C1 C 0.8315(9) 0.0092(9) 0.2735(6) 0.030(2) Uani 1 1 d . . . . .
C2 C 0.8172(10) 0.1045(9) 0.2059(7) 0.034(2) Uani 1 1 d . . . . .
H2A H 0.749841 0.093294 0.188783 0.051 Uiso 1 1 calc GR . . . .
H2B H 0.886301 0.122796 0.158976 0.051 Uiso 1 1 calc GR . . . .
H2C H 0.806270 0.159231 0.226037 0.051 Uiso 1 1 calc GR . . . .
C3 C 0.9357(10) 0.0243(12) 0.3022(8) 0.044(3) Uani 1 1 d . . . . .
H3A H 0.927324 0.081635 0.319333 0.066 Uiso 1 1 calc GR . . . .
H3B H 1.006241 0.037862 0.256940 0.066 Uiso 1 1 calc GR . . . .
H3C H 0.940247 -0.036746 0.348594 0.066 Uiso 1 1 calc GR . . . .
C4 C 0.8395(11) -0.0803(10) 0.2458(8) 0.042(3) Uani 1 1 d . . . . .
H4A H 0.861906 -0.138385 0.286428 0.063 Uiso 1 1 calc GR . . . .
H4B H 0.897218 -0.061259 0.192445 0.063 Uiso 1 1 calc GR . . . .
H4C H 0.764271 -0.098048 0.241025 0.063 Uiso 1 1 calc GR . . . .
C5 C 0.7895(9) 0.0715(8) 0.5971(7) 0.031(2) Uani 1 1 d . . . . .
C6 C 0.8097(13) 0.1504(12) 0.6319(10) 0.057(4) Uani 1 1 d . . . . .
H6A H 0.813131 0.218291 0.590401 0.085 Uiso 1 1 calc GR . . . .
H6B H 0.882661 0.141834 0.646518 0.085 Uiso 1 1 calc GR . . . .
H6C H 0.746313 0.141107 0.680947 0.085 Uiso 1 1 calc GR . . . .
C7 C 0.7726(14) -0.0328(12) 0.6617(13) 0.079(6) Uani 1 1 d . . . . .
H7A H 0.707211 -0.037882 0.708473 0.118 Uiso 1 1 calc GR . . . .
H7B H 0.842454 -0.047152 0.679930 0.118 Uiso 1 1 calc GR . . . .
H7C H 0.757070 -0.081605 0.638953 0.118 Uiso 1 1 calc GR . . . .
C8 C 0.8869(11) 0.0866(13) 0.5225(10) 0.059(4) Uani 1 1 d . . . . .
H8A H 0.870805 0.041714 0.496408 0.089 Uiso 1 1 calc GR . . . .
H8B H 0.958329 0.070967 0.538459 0.089 Uiso 1 1 calc GR . . . .
H8C H 0.895498 0.156840 0.483735 0.089 Uiso 1 1 calc GR . . . .
C9 C 0.5144(9) -0.3046(7) 0.6904(6) 0.026(2) Uani 1 1 d . . . . .
C10 C 0.6312(11) -0.3421(9) 0.6836(8) 0.040(3) Uani 1 1 d . . . . .
H10A H 0.646843 -0.374059 0.643564 0.060 Uiso 1 1 calc GR . . . .
H10B H 0.633485 -0.391495 0.737314 0.060 Uiso 1 1 calc GR . . . .
H10C H 0.689783 -0.285276 0.665608 0.060 Uiso 1 1 calc GR . . . .
C11 C 0.4902(11) -0.2449(9) 0.7449(7) 0.037(3) Uani 1 1 d . . . . .
H11A H 0.550998 -0.189199 0.724218 0.056 Uiso 1 1 calc GR . . . .
H11B H 0.488264 -0.289168 0.801137 0.056 Uiso 1 1 calc GR . . . .
H11C H 0.415539 -0.217775 0.744672 0.056 Uiso 1 1 calc GR . . . .
C12 C 0.4183(10) -0.3929(9) 0.7220(7) 0.037(3) Uani 1 1 d . . . . .
H12A H 0.343055 -0.366194 0.724965 0.055 Uiso 1 1 calc GR . . . .
H12B H 0.419156 -0.440230 0.776695 0.055 Uiso 1 1 calc GR . . . .
H12C H 0.431927 -0.428090 0.684127 0.055 Uiso 1 1 calc GR . . . .
C13 C 0.8083(10) -0.3817(9) 0.4403(7) 0.037(3) Uani 1 1 d . . . . .
H13 H 0.755201 -0.379125 0.409548 0.045 Uiso 1 1 calc R . . . .
C14 C 0.8800(10) -0.4578(9) 0.4503(8) 0.036(3) Uani 1 1 d . . . . .
H14 H 0.874440 -0.507631 0.428572 0.043 Uiso 1 1 calc R . . . .
C15 C 0.9606(8) -0.4602(7) 0.4929(7) 0.026(2) Uani 1 1 d . . . . .
C16 C 0.9636(9) -0.3826(8) 0.5221(8) 0.033(2) Uani 1 1 d . . . . .
H16 H 1.018692 -0.379129 0.550013 0.040 Uiso 1 1 calc R . . . .
C17 C 0.8872(10) -0.3133(9) 0.5100(8) 0.041(3) Uani 1 1 d . . . . .
H17 H 0.890228 -0.262317 0.531007 0.050 Uiso 1 1 calc R . . . .
C18 C 0.4566(12) 0.1078(9) 0.8322(7) 0.042(3) Uani 1 1 d . . . . .
H18 H 0.438438 0.171034 0.798484 0.050 Uiso 1 1 calc R . . . .
C19 C 0.4667(13) 0.0968(9) 0.9077(7) 0.044(3) Uani 1 1 d . . . . .
H19 H 0.456175 0.152092 0.924548 0.052 Uiso 1 1 calc R . . . .
C20 C 0.4917(9) 0.0072(8) 0.9596(6) 0.026(2) Uani 1 1 d . . . . .
C21 C 0.5017(17) -0.0692(10) 0.9301(8) 0.060(4) Uani 1 1 d . . . . .
H21 H 0.514066 -0.134761 0.963946 0.071 Uiso 1 1 calc R . . . .
C22 C 0.4941(15) -0.0516(11) 0.8533(8) 0.055(4) Uani 1 1 d . . . . .
H22 H 0.506264 -0.104914 0.834152 0.066 Uiso 1 1 calc R . . . .
C23 C 0.5788(9) 0.3708(7) 0.6737(6) 0.026(2) Uani 1 1 d . . . . .
C24 C 0.6972(11) 0.3812(9) 0.6464(8) 0.039(3) Uani 1 1 d . . . . .
H24 H 0.733700 0.382912 0.593072 0.047 Uiso 1 1 calc R . . . .
C25 C 0.7650(12) 0.3893(11) 0.6952(9) 0.049(3) Uani 1 1 d . . . . .
H25 H 0.846677 0.397997 0.674836 0.059 Uiso 1 1 calc R . . . .
C26 C 0.7124(13) 0.3845(10) 0.7734(9) 0.051(3) Uani 1 1 d . . . . .
H26 H 0.758325 0.387679 0.807529 0.062 Uiso 1 1 calc R . . . .
C27 C 0.5955(13) 0.3753(9) 0.8021(8) 0.044(3) Uani 1 1 d . . . . .
H27 H 0.560143 0.373662 0.855566 0.053 Uiso 1 1 calc R . . . .
C28 C 0.5274(10) 0.3681(8) 0.7529(7) 0.033(2) Uani 1 1 d . . . . .
H28 H 0.445801 0.361495 0.773278 0.040 Uiso 1 1 calc R . . . .
C29 C 0.8755(10) 0.3159(8) 0.3329(7) 0.033(2) Uani 1 1 d . . . . .
C30 C 1.0008(11) 0.3549(10) 0.2806(8) 0.046(3) Uani 1 1 d . . . . .
Cl1 Cl 0.3390(14) -0.3113(11) 0.9794(9) 0.163(5) Uiso 0.75 1 d D U P A 1
Cl1B Cl 0.259(4) -0.297(3) 0.966(3) 0.157(11) Uiso 0.25 1 d D U P B 2
Cl2 Cl 0.1012(11) -0.3882(10) 1.0691(8) 0.149(4) Uiso 0.75 1 d D U P A 1
Cl2B Cl 0.0028(16) -0.3255(14) 0.9858(12) 0.076(4) Uiso 0.25 1 d D U P B 2
Cl3 Cl 0.1916(9) -0.3986(8) 0.9108(6) 0.122(3) Uiso 0.75 1 d D U P A 1
Cl3B Cl 0.145(3) -0.473(2) 0.9458(19) 0.122(8) Uiso 0.25 1 d D U P B 2
C34 C 0.2011(14) -0.334(3) 0.9728(12) 0.109(10) Uiso 0.75 1 d D U P A 1
H34 H 0.176379 -0.265358 0.946156 0.131 Uiso 0.75 1 calc R . P A 1
C34B C 0.139(3) -0.369(5) 0.973(6) 0.110(14) Uiso 0.25 1 d D U P B 2
H34B H 0.125590 -0.410438 1.032922 0.132 Uiso 0.25 1 calc R . P B 2
Cl4 Cl 0.7426(5) -0.2298(4) 0.8454(4) 0.0950(15) Uiso 1 1 d D . . . .
Cl5 Cl 0.6559(16) -0.4356(13) 0.9062(11) 0.141(5) Uiso 0.5 1 d D . P C 1
Cl5B Cl 0.5844(14) -0.4059(18) 0.9534(15) 0.180(8) Uiso 0.5 1 d D . P C 2
Cl6 Cl 0.6496(14) -0.3502(12) 1.0264(7) 0.119(4) Uiso 0.5 1 d D . P C 1
Cl6B Cl 0.7130(13) -0.3221(10) 1.0179(7) 0.103(3) Uiso 0.5 1 d D . P C 2
C33 C 0.7246(17) -0.3465(9) 0.9287(5) 0.086(6) Uiso 1 1 d D . . . .
H33A H 0.786637 -0.390620 0.919228 0.103 Uiso 0.5 1 calc R . P C 2
H33 H 0.803220 -0.367040 0.931134 0.103 Uiso 0.5 1 calc R . P C 1
Cl9 Cl 0.8367(4) 0.0593(3) 1.0256(2) 0.0681(10) Uani 1 1 d . . . . .
Cl7 Cl 0.7730(4) 0.1499(3) 0.8752(2) 0.0705(11) Uani 1 1 d . . . . .
Cl8 Cl 0.8433(4) -0.0507(3) 0.9215(3) 0.0713(11) Uani 1 1 d . . . . .
C32 C 0.8629(12) 0.0695(12) 0.9249(8) 0.055(4) Uani 1 1 d . . . . .
H32 H 0.944713 0.098030 0.894954 0.066 Uiso 1 1 calc R . . . .
Cl10 Cl 0.1768(4) 0.2202(3) 0.8746(2) 0.0618(9) Uani 1 1 d . . . . .
Cl11 Cl 0.1940(4) 0.4345(3) 0.7895(3) 0.0715(11) Uani 1 1 d . . . . .
Cl12 Cl 0.0344(3) 0.3048(3) 0.7674(2) 0.0561(8) Uani 1 1 d . . . . .
C31 C 0.1713(12) 0.3202(13) 0.7840(9) 0.059(4) Uani 1 1 d . . . . .
H31 H 0.233019 0.315876 0.737101 0.071 Uiso 1 1 calc R . . . .

loop_
_atom_site_aniso_label
_atom_site_aniso_U_11
_atom_site_aniso_U_22
_atom_site_aniso_U_33
_atom_site_aniso_U_23
_atom_site_aniso_U_13
_atom_site_aniso_U_12
Ag1 0.0280(4) 0.0230(4) 0.0341(4) -0.0183(3) -0.0101(3) 0.0076(3)
Ag2 0.0227(4) 0.0232(4) 0.0323(4) -0.0182(3) 0.0004(3) 0.0023(3)
Ag3 0.0466(6) 0.0458(5) 0.0403(5) 0.0041(4) 0.0082(4) 0.0353(4)
Ag4 0.0205(4) 0.0210(4) 0.0277(4) -0.0118(3) -0.0086(3) 0.0046(3)
Ag5 0.0284(4) 0.0567(5) 0.0222(4) -0.0143(4) -0.0076(3) 0.0087(4)
S1 0.0217(11) 0.0196(11) 0.0227(11) -0.0128(9) -0.0017(9) 0.0069(9)
S2 0.0187(11) 0.0238(11) 0.0279(12) -0.0132(9) -0.0105(9) 0.0067(9)
S3 0.0199(11) 0.0215(11) 0.0248(11) -0.0138(9) -0.0064(9) 0.0074(9)
P1 0.0279(13) 0.0174(11) 0.0240(12) -0.0071(10) -0.0096(10) 0.0060(10)
F1 0.045(5) 0.059(5) 0.095(7) -0.039(5) 0.002(4) -0.022(4)
F2 0.055(5) 0.094(7) 0.051(5) -0.032(5) 0.009(4) -0.024(5)
F3 0.030(4) 0.088(6) 0.087(6) -0.040(5) -0.008(4) 0.011(4)
O1 0.030(4) 0.048(5) 0.048(5) -0.031(4) 0.008(4) -0.013(4)
O2 0.024(4) 0.042(4) 0.049(5) -0.028(4) -0.004(3) 0.001(3)
O3 0.037(4) 0.019(3) 0.033(4) -0.015(3) -0.013(3) 0.015(3)
O4 0.037(4) 0.022(4) 0.041(4) -0.011(3) -0.014(3) 0.000(3)
O5 0.039(4) 0.030(4) 0.027(4) -0.014(3) -0.011(3) 0.014(3)
N1 0.024(5) 0.028(5) 0.045(6) -0.009(4) -0.001(4) 0.011(4)
N2 0.038(5) 0.028(5) 0.020(4) -0.005(4) -0.008(4) 0.006(4)
C1 0.022(5) 0.042(6) 0.028(5) -0.021(5) 0.001(4) 0.008(4)
C2 0.035(6) 0.038(6) 0.030(6) -0.015(5) -0.005(5) -0.003(5)
C3 0.020(5) 0.074(9) 0.042(7) -0.029(7) -0.005(5) 0.009(6)
C4 0.033(6) 0.046(7) 0.039(6) -0.022(6) 0.010(5) 0.008(5)
C5 0.022(5) 0.030(5) 0.041(6) -0.011(5) -0.015(5) 0.005(4)
C6 0.045(8) 0.072(10) 0.076(10) -0.047(9) -0.024(7) 0.005(7)
C7 0.049(9) 0.049(9) 0.122(15) 0.011(9) -0.060(10) 0.000(7)
C8 0.024(6) 0.084(11) 0.073(10) -0.031(9) -0.018(6) 0.022(7)
C9 0.029(5) 0.024(5) 0.029(5) -0.010(4) -0.016(4) 0.004(4)
C10 0.042(7) 0.037(6) 0.040(6) -0.006(5) -0.022(5) 0.017(5)
C11 0.051(7) 0.035(6) 0.027(5) -0.014(5) -0.010(5) 0.002(5)
C12 0.036(6) 0.034(6) 0.036(6) -0.011(5) -0.008(5) 0.001(5)
C13 0.025(5) 0.043(7) 0.045(7) -0.013(5) -0.020(5) 0.014(5)
C14 0.029(6) 0.035(6) 0.050(7) -0.020(5) -0.015(5) 0.012(5)
C15 0.017(4) 0.022(5) 0.037(6) -0.011(4) -0.006(4) 0.002(4)
C16 0.022(5) 0.029(5) 0.057(7) -0.021(5) -0.019(5) 0.010(4)
C17 0.030(6) 0.033(6) 0.062(8) -0.022(6) -0.008(6) 0.009(5)
C18 0.065(8) 0.029(6) 0.031(6) -0.003(5) -0.024(6) 0.005(6)
C19 0.073(9) 0.025(6) 0.034(6) -0.008(5) -0.023(6) 0.009(6)
C20 0.024(5) 0.030(5) 0.021(5) -0.010(4) -0.004(4) 0.002(4)
C21 0.117(14) 0.036(7) 0.039(7) -0.019(6) -0.037(8) 0.037(8)
C22 0.101(12) 0.047(8) 0.042(7) -0.032(6) -0.043(8) 0.035(8)
C23 0.028(5) 0.020(5) 0.026(5) -0.002(4) -0.010(4) 0.002(4)
C24 0.039(7) 0.039(6) 0.036(6) -0.009(5) -0.012(5) 0.004(5)
C25 0.034(7) 0.057(8) 0.055(8) -0.016(7) -0.016(6) -0.004(6)
C26 0.054(8) 0.044(7) 0.055(8) -0.007(6) -0.030(7) -0.006(6)
C27 0.064(9) 0.038(7) 0.037(6) -0.014(5) -0.023(6) 0.008(6)
C28 0.034(6) 0.034(6) 0.034(6) -0.015(5) -0.009(5) 0.002(5)
C29 0.032(6) 0.030(6) 0.047(7) -0.022(5) -0.017(5) 0.008(5)
C30 0.036(7) 0.049(7) 0.051(8) -0.023(6) -0.005(6) 0.001(6)
Cl9 0.077(3) 0.080(3) 0.0445(19) -0.0259(18) -0.0081(17) 0.007(2)
Cl7 0.056(2) 0.076(3) 0.058(2) -0.0036(19) -0.0138(17) -0.0016(19)
Cl8 0.076(3) 0.069(2) 0.059(2) -0.0288(19) 0.0039(19) -0.002(2)
C32 0.033(7) 0.072(10) 0.041(7) -0.014(7) 0.010(6) -0.007(6)
Cl10 0.079(3) 0.058(2) 0.0520(19) -0.0251(16) -0.0187(18) 0.0186(18)
Cl11 0.057(2) 0.052(2) 0.086(3) -0.0111(19) -0.010(2) -0.0078(17)
Cl12 0.0407(17) 0.057(2) 0.067(2) -0.0238(17) -0.0094(15) 0.0086(14)
C31 0.038(7) 0.080(11) 0.048(8) -0.023(8) 0.005(6) 0.001(7)

loop_
_atom_type_symbol
_atom_type_description
_atom_type_scat_dispersion_real
_atom_type_scat_dispersion_imag
_atom_type_scat_source
C C 0.0181 0.0091 'International Tables Vol C Tables 4.2.6.8 and 6.1.1.4'
H H 0.0000 0.0000 'International Tables Vol C Tables 4.2.6.8 and 6.1.1.4'
Ag Ag 0.1306 4.2820 'International Tables Vol C Tables 4.2.6.8 and 6.1.1.4'
Cl Cl 0.3639 0.7018 'International Tables Vol C Tables 4.2.6.8 and 6.1.1.4'
F F 0.0727 0.0534 'International Tables Vol C Tables 4.2.6.8 and 6.1.1.4'
N N 0.0311 0.0180 'International Tables Vol C Tables 4.2.6.8 and 6.1.1.4'
O O 0.0492 0.0322 'International Tables Vol C Tables 4.2.6.8 and 6.1.1.4'
P P 0.2955 0.4335 'International Tables Vol C Tables 4.2.6.8 and 6.1.1.4'
S S 0.3331 0.5567 'International Tables Vol C Tables 4.2.6.8 and 6.1.1.4'

loop_
_geom_angle_atom_site_label_1
_geom_angle_atom_site_label_2
_geom_angle_atom_site_label_3
_geom_angle
_geom_angle_site_symmetry_1
_geom_angle_site_symmetry_3
S2 Ag1 Ag2 61.25(6) . .
S2 Ag1 S3 90.22(7) . 2_656
S3 Ag1 Ag2 55.60(5) 2_656 .
O2 Ag1 Ag2 88.09(19) . .
O2 Ag1 S2 110.1(2) . .
O2 Ag1 S3 123.2(2) . 2_656
O3 Ag1 Ag2 159.58(19) . .
O3 Ag1 S2 120.44(19) . .
O3 Ag1 S3 104.35(19) . 2_656
O3 Ag1 O2 108.5(3) . .
Ag1 Ag2 Ag4 97.17(3) . .
Ag1 Ag2 Ag4 100.02(3) . 2_656
Ag4 Ag2 Ag4 64.87(2) . 2_656
S1 Ag2 Ag1 170.74(6) . .
S1 Ag2 Ag4 82.13(6) . 2_656
S1 Ag2 Ag4 75.48(6) . .
S1 Ag2 S2 118.27(7) . .
S1 Ag2 S3 128.49(8) . 2_656
S2 Ag2 Ag1 52.81(5) . .
S2 Ag2 Ag4 48.41(5) . .
S2 Ag2 Ag4 93.18(5) . 2_656
S3 Ag2 Ag1 56.97(5) 2_656 .
S3 Ag2 Ag4 49.69(5) 2_656 2_656
S3 Ag2 Ag4 95.29(6) 2_656 .
S3 Ag2 S2 85.70(7) 2_656 .
O1 Ag2 Ag1 73.84(19) . .
O1 Ag2 Ag4 147.5(2) . 2_656
O1 Ag2 Ag4 146.7(2) . .
O1 Ag2 S1 109.1(2) . .
O1 Ag2 S2 106.6(2) . .
O1 Ag2 S3 105.4(2) . 2_656
Ag4 Ag3 Ag5 86.16(3) . 2_656
S1 Ag3 Ag4 69.74(6) . .
S1 Ag3 Ag5 47.97(6) . 2_656
S1 Ag3 S3 107.76(8) . .
S3 Ag3 Ag4 46.12(5) . .
S3 Ag3 Ag5 92.62(6) . 2_656
N1 Ag3 Ag4 132.7(3) . .
N1 Ag3 Ag5 140.3(3) . 2_656
N1 Ag3 S1 128.6(2) . .
N1 Ag3 S3 119.2(3) . .
Ag2 Ag4 Ag2 115.13(2) . 2_656
Ag2 Ag4 Ag3 95.44(3) 2_656 .
Ag2 Ag4 Ag3 87.42(3) . .
Ag2 Ag4 Ag4 57.75(2) . 2_656
Ag2 Ag4 Ag4 57.38(2) 2_656 2_656
Ag2 Ag4 Ag5 81.61(2) 2_656 .
Ag2 Ag4 Ag5 96.91(3) . .
Ag4 Ag4 Ag3 92.68(3) 2_656 .
Ag4 Ag4 Ag5 88.61(3) 2_656 .
Ag5 Ag4 Ag3 175.49(3) . .
S2 Ag4 Ag2 126.84(6) . 2_656
S2 Ag4 Ag2 61.30(6) . .
S2 Ag4 Ag3 134.34(6) . .
S2 Ag4 Ag4 96.51(6) . 2_656
S2 Ag4 Ag5 49.67(6) . .
S2 Ag4 S3 168.22(8) . .
S3 Ag4 Ag2 129.52(6) . .
S3 Ag4 Ag2 56.16(6) . 2_656
S3 Ag4 Ag3 49.82(6) . .
S3 Ag4 Ag4 94.12(6) . 2_656
S3 Ag4 Ag5 125.79(6) . .
Ag4 Ag5 Ag3 92.24(3) . 2_656
S1 Ag5 Ag3 47.49(6) 2_656 2_656
S1 Ag5 Ag4 77.13(6) 2_656 .
S1 Ag5 S2 113.66(8) 2_656 .
S2 Ag5 Ag3 95.51(6) . 2_656
S2 Ag5 Ag4 47.06(5) . .
N2 Ag5 Ag3 140.3(2) . 2_656
N2 Ag5 Ag4 125.1(2) . .
N2 Ag5 S1 122.2(2) . 2_656
N2 Ag5 S2 118.9(2) . .
Ag2 S1 Ag3 126.08(10) . .
Ag2 S1 Ag5 112.79(9) . 2_656
Ag3 S1 Ag5 84.55(8) . 2_656
C1 S1 Ag2 107.7(4) . .
C1 S1 Ag3 113.2(4) . .
C1 S1 Ag5 110.0(4) . 2_656
Ag1 S2 Ag2 65.93(6) . .
Ag4 S2 Ag1 128.42(10) . .
Ag4 S2 Ag2 70.29(6) . .
Ag4 S2 Ag5 83.28(8) . .
Ag5 S2 Ag1 99.63(8) . .
Ag5 S2 Ag2 124.29(9) . .
C5 S2 Ag1 114.4(3) . .
C5 S2 Ag2 116.1(4) . .
C5 S2 Ag4 108.4(4) . .
C5 S2 Ag5 118.6(4) . .
Ag2 S3 Ag1 67.44(6) 2_656 2_656
Ag3 S3 Ag1 96.42(8) . 2_656
Ag3 S3 Ag2 131.03(9) . 2_656
Ag4 S3 Ag1 128.84(9) . 2_656
Ag4 S3 Ag2 74.15(6) . 2_656
Ag4 S3 Ag3 84.06(8) . .
C9 S3 Ag1 116.2(3) . 2_656
C9 S3 Ag2 107.4(3) . 2_656
C9 S3 Ag3 120.8(3) . .
C9 S3 Ag4 106.5(3) . .
O3 P1 O5 108.9(4) . .
O3 P1 C23 108.6(5) . .
O4 P1 O3 117.6(4) . .
O4 P1 O5 107.9(4) . .
O4 P1 C23 109.7(4) . .
O5 P1 C23 103.3(4) . .
C29 O1 Ag2 128.8(8) . .
C29 O2 Ag1 113.9(7) . .
P1 O3 Ag1 124.3(4) . .
P1 O5 H5 109.5 . .
C13 N1 Ag3 119.2(8) . .
C17 N1 Ag3 123.8(8) . .
C17 N1 C13 116.9(9) . .
C18 N2 Ag5 118.0(7) . .
C18 N2 C22 116.1(10) . .
C22 N2 Ag5 125.7(8) . .
C2 C1 S1 108.9(7) . .
C2 C1 C3 110.8(10) . .
C2 C1 C4 110.6(9) . .
C3 C1 S1 107.7(7) . .
C3 C1 C4 112.0(10) . .
C4 C1 S1 106.6(8) . .
C1 C2 H2A 109.5 . .
C1 C2 H2B 109.5 . .
C1 C2 H2C 109.5 . .
H2A C2 H2B 109.5 . .
H2A C2 H2C 109.5 . .
H2B C2 H2C 109.5 . .
C1 C3 H3A 109.5 . .
C1 C3 H3B 109.5 . .
C1 C3 H3C 109.5 . .
H3A C3 H3B 109.5 . .
H3A C3 H3C 109.5 . .
H3B C3 H3C 109.5 . .
C1 C4 H4A 109.5 . .
C1 C4 H4B 109.5 . .
C1 C4 H4C 109.5 . .
H4A C4 H4B 109.5 . .
H4A C4 H4C 109.5 . .
H4B C4 H4C 109.5 . .
C6 C5 S2 107.2(8) . .
C7 C5 S2 108.6(8) . .
C7 C5 C6 110.7(13) . .
C8 C5 S2 107.9(8) . .
C8 C5 C6 108.8(11) . .
C8 C5 C7 113.5(13) . .
C5 C6 H6A 109.5 . .
C5 C6 H6B 109.5 . .
C5 C6 H6C 109.5 . .
H6A C6 H6B 109.5 . .
H6A C6 H6C 109.5 . .
H6B C6 H6C 109.5 . .
C5 C7 H7A 109.5 . .
C5 C7 H7B 109.5 . .
C5 C7 H7C 109.5 . .
H7A C7 H7B 109.5 . .
H7A C7 H7C 109.5 . .
H7B C7 H7C 109.5 . .
C5 C8 H8A 109.5 . .
C5 C8 H8B 109.5 . .
C5 C8 H8C 109.5 . .
H8A C8 H8B 109.5 . .
H8A C8 H8C 109.5 . .
H8B C8 H8C 109.5 . .
C10 C9 S3 107.7(8) . .
C10 C9 C11 112.0(9) . .
C10 C9 C12 111.2(9) . .
C11 C9 S3 109.6(7) . .
C11 C9 C12 110.2(9) . .
C12 C9 S3 105.9(7) . .
C9 C10 H10A 109.5 . .
C9 C10 H10B 109.5 . .
C9 C10 H10C 109.5 . .
H10A C10 H10B 109.5 . .
H10A C10 H10C 109.5 . .
H10B C10 H10C 109.5 . .
C9 C11 H11A 109.5 . .
C9 C11 H11B 109.5 . .
C9 C11 H11C 109.5 . .
H11A C11 H11B 109.5 . .
H11A C11 H11C 109.5 . .
H11B C11 H11C 109.5 . .
C9 C12 H12A 109.5 . .
C9 C12 H12B 109.5 . .
C9 C12 H12C 109.5 . .
H12A C12 H12B 109.5 . .
H12A C12 H12C 109.5 . .
H12B C12 H12C 109.5 . .
N1 C13 H13 118.3 . .
N1 C13 C14 123.5(11) . .
C14 C13 H13 118.3 . .
C13 C14 H14 120.7 . .
C13 C14 C15 118.7(11) . .
C15 C14 H14 120.7 . .
C14 C15 C15 121.9(12) . 2_746
C14 C15 C16 116.7(10) . .
C16 C15 C15 121.3(12) . 2_746
C15 C16 H16 120.4 . .
C17 C16 C15 119.1(11) . .
C17 C16 H16 120.4 . .
N1 C17 C16 125.0(12) . .
N1 C17 H17 117.5 . .
C16 C17 H17 117.5 . .
N2 C18 H18 118.2 . .
N2 C18 C19 123.5(11) . .
C19 C18 H18 118.2 . .
C18 C19 H19 119.5 . .
C18 C19 C20 121.1(11) . .
C20 C19 H19 119.5 . .
C19 C20 C20 123.1(12) . 2_657
C19 C20 C21 114.7(10) . .
C21 C20 C20 122.3(12) . 2_657
C20 C21 H21 119.6 . .
C22 C21 C20 120.8(12) . .
C22 C21 H21 119.6 . .
N2 C22 C21 123.7(12) . .
N2 C22 H22 118.1 . .
C21 C22 H22 118.1 . .
C24 C23 P1 121.2(9) . .
C24 C23 C28 117.9(10) . .
C28 C23 P1 120.9(8) . .
C23 C24 H24 119.2 . .
C23 C24 C25 121.5(12) . .
C25 C24 H24 119.2 . .
C24 C25 H25 120.3 . .
C26 C25 C24 119.4(12) . .
C26 C25 H25 120.3 . .
C25 C26 H26 119.7 . .
C27 C26 C25 120.6(12) . .
C27 C26 H26 119.7 . .
C26 C27 H27 120.0 . .
C26 C27 C28 120.0(13) . .
C28 C27 H27 120.0 . .
C23 C28 H28 119.8 . .
C27 C28 C23 120.5(11) . .
C27 C28 H28 119.8 . .
O1 C29 C30 113.8(10) . .
O2 C29 O1 131.0(11) . .
O2 C29 C30 115.1(10) . .
F1 C30 C29 114.0(10) . .
F2 C30 F1 106.3(11) . .
F2 C30 C29 114.2(11) . .
F3 C30 F1 105.1(11) . .
F3 C30 F2 106.5(11) . .
F3 C30 C29 110.0(11) . .
Cl1 C34 Cl2 112.4(13) . .
Cl1 C34 H34 105.6 . .
Cl2 C34 H34 105.6 . .
Cl3 C34 Cl1 115.7(13) . .
Cl3 C34 Cl2 111.0(14) . .
Cl3 C34 H34 105.6 . .
Cl1B C34B H34B 94.2 . .
Cl2B C34B Cl1B 121(2) . .
Cl2B C34B H34B 94.2 . .
Cl3B C34B Cl1B 124(2) . .
Cl3B C34B Cl2B 113(2) . .
Cl3B C34B H34B 94.2 . .
Cl4 C33 Cl5B 109.5(13) . .
Cl4 C33 Cl6B 107.9(8) . .
Cl4 C33 H33A 112.9 . .
Cl4 C33 H33 107.4 . .
Cl5 C33 Cl4 107.6(9) . .
Cl5 C33 Cl6 109.7(11) . .
Cl5 C33 H33 107.4 . .
Cl5B C33 H33A 112.9 . .
Cl6 C33 Cl4 117.0(11) . .
Cl6 C33 H33 107.4 . .
Cl6B C33 Cl5B 99.8(12) . .
Cl6B C33 H33A 112.9 . .
Cl9 C32 Cl7 111.4(8) . .
Cl9 C32 Cl8 110.5(8) . .
Cl9 C32 H32 108.4 . .
Cl7 C32 Cl8 109.5(9) . .
Cl7 C32 H32 108.4 . .
Cl8 C32 H32 108.4 . .
Cl10 C31 Cl12 108.1(8) . .
Cl10 C31 H31 108.5 . .
Cl11 C31 Cl10 111.3(9) . .
Cl11 C31 Cl12 111.7(9) . .
Cl11 C31 H31 108.5 . .
Cl12 C31 H31 108.5 . .

loop_
_geom_bond_atom_site_label_1
_geom_bond_atom_site_label_2
_geom_bond_distance
_geom_bond_site_symmetry_2
Ag1 Ag2 2.9305(9) .
Ag1 S2 2.557(2) .
Ag1 S3 2.660(2) 2_656
Ag1 O2 2.353(8) .
Ag1 O3 2.269(6) .
Ag2 Ag4 3.0203(10) .
Ag2 Ag4 3.0325(10) 2_656
Ag2 S1 2.452(2) .
Ag2 S2 2.814(2) .
Ag2 S3 2.618(2) 2_656
Ag2 O1 2.391(8) .
Ag3 Ag4 3.3169(12) .
Ag3 Ag5 3.3319(12) 2_656
Ag3 S1 2.467(2) .
Ag3 S3 2.548(2) .
Ag3 N1 2.230(9) .
Ag4 Ag4 3.2462(13) 2_656
Ag4 Ag5 3.2553(11) .
Ag4 S2 2.399(2) .
Ag4 S3 2.404(2) .
Ag5 S1 2.486(2) 2_656
Ag5 S2 2.499(2) .
Ag5 N2 2.276(8) .
S1 C1 1.866(10) .
S2 C5 1.862(10) .
S3 C9 1.877(10) .
P1 O3 1.511(8) .
P1 O4 1.509(7) .
P1 O5 1.570(7) .
P1 C23 1.810(10) .
F1 C30 1.356(16) .
F2 C30 1.344(16) .
F3 C30 1.338(17) .
O1 C29 1.245(13) .
O2 C29 1.219(14) .
O5 H5 0.8400 .
N1 C13 1.342(16) .
N1 C17 1.304(17) .
N2 C18 1.315(16) .
N2 C22 1.323(16) .
C1 C2 1.508(16) .
C1 C3 1.530(16) .
C1 C4 1.541(16) .
C2 H2A 0.9800 .
C2 H2B 0.9800 .
C2 H2C 0.9800 .
C3 H3A 0.9800 .
C3 H3B 0.9800 .
C3 H3C 0.9800 .
C4 H4A 0.9800 .
C4 H4B 0.9800 .
C4 H4C 0.9800 .
C5 C6 1.540(17) .
C5 C7 1.495(18) .
C5 C8 1.494(19) .
C6 H6A 0.9800 .
C6 H6B 0.9800 .
C6 H6C 0.9800 .
C7 H7A 0.9800 .
C7 H7B 0.9800 .
C7 H7C 0.9800 .
C8 H8A 0.9800 .
C8 H8B 0.9800 .
C8 H8C 0.9800 .
C9 C10 1.498(15) .
C9 C11 1.515(15) .
C9 C12 1.554(15) .
C10 H10A 0.9800 .
C10 H10B 0.9800 .
C10 H10C 0.9800 .
C11 H11A 0.9800 .
C11 H11B 0.9800 .
C11 H11C 0.9800 .
C12 H12A 0.9800 .
C12 H12B 0.9800 .
C12 H12C 0.9800 .
C13 H13 0.9500 .
C13 C14 1.378(16) .
C14 H14 0.9500 .
C14 C15 1.392(16) .
C15 C15 1.47(2) 2_746
C15 C16 1.408(15) .
C16 H16 0.9500 .
C16 C17 1.350(16) .
C17 H17 0.9500 .
C18 H18 0.9500 .
C18 C19 1.368(17) .
C19 H19 0.9500 .
C19 C20 1.370(16) .
C20 C20 1.48(2) 2_657
C20 C21 1.384(17) .
C21 H21 0.9500 .
C21 C22 1.358(18) .
C22 H22 0.9500 .
C23 C24 1.375(16) .
C23 C28 1.404(16) .
C24 H24 0.9500 .
C24 C25 1.394(18) .
C25 H25 0.9500 .
C25 C26 1.38(2) .
C26 H26 0.9500 .
C26 C27 1.36(2) .
C27 H27 0.9500 .
C27 C28 1.398(17) .
C28 H28 0.9500 .
C29 C30 1.541(17) .
Cl1 C34 1.742(14) .
Cl1B C34B 1.743(15) .
Cl2 C34 1.743(14) .
Cl2B C34B 1.742(15) .
Cl3 C34 1.742(14) .
Cl3B C34B 1.742(15) .
C34 H34 1.0000 .
C34B H34B 1.0000 .
Cl4 C33 1.760(10) .
Cl5 C33 1.757(10) .
Cl5B C33 1.770(11) .
Cl6 C33 1.759(11) .
Cl6B C33 1.764(10) .
C33 H33A 1.0000 .
C33 H33 1.0000 .
Cl9 C32 1.733(15) .
Cl7 C32 1.748(16) .
Cl8 C32 1.769(17) .
C32 H32 1.0000 .
Cl10 C31 1.757(17) .
Cl11 C31 1.710(18) .
Cl12 C31 1.788(16) .
C31 H31 1.0000 .

loop_
_geom_torsion_atom_site_label_1
_geom_torsion_atom_site_label_2
_geom_torsion_atom_site_label_3
_geom_torsion_atom_site_label_4
_geom_torsion
_geom_torsion_site_symmetry_1
_geom_torsion_site_symmetry_4
Ag1 S2 C5 C6 51.7(10) . .
Ag1 S2 C5 C7 171.3(11) . .
Ag1 S2 C5 C8 -65.3(10) . .
Ag1 S3 C9 C10 119.9(7) 2_656 .
Ag1 S3 C9 C11 -118.0(7) 2_656 .
Ag1 S3 C9 C12 0.9(8) 2_656 .
Ag1 O2 C29 O1 0.2(17) . .
Ag1 O2 C29 C30 -176.2(8) . .
Ag2 S1 C1 C2 -55.1(8) . .
Ag2 S1 C1 C3 65.2(9) . .
Ag2 S1 C1 C4 -174.5(7) . .
Ag2 S2 C5 C6 125.7(8) . .
Ag2 S2 C5 C7 -114.7(11) . .
Ag2 S2 C5 C8 8.7(10) . .
Ag2 S3 C9 C10 -167.1(7) 2_656 .
Ag2 S3 C9 C11 -45.1(8) 2_656 .
Ag2 S3 C9 C12 73.8(7) 2_656 .
Ag2 O1 C29 O2 -20.2(19) . .
Ag2 O1 C29 C30 156.2(8) . .
Ag3 S1 C1 C2 160.9(6) . .
Ag3 S1 C1 C3 -78.9(9) . .
Ag3 S1 C1 C4 41.5(9) . .
Ag3 S3 C9 C10 3.9(9) . .
Ag3 S3 C9 C11 126.0(7) . .
Ag3 S3 C9 C12 -115.2(7) . .
Ag3 N1 C13 C14 -174.7(9) . .
Ag3 N1 C17 C16 176.1(10) . .
Ag4 S2 C5 C6 -157.8(8) . .
Ag4 S2 C5 C7 -38.2(12) . .
Ag4 S2 C5 C8 85.2(9) . .
Ag4 S3 C9 C10 -89.0(8) . .
Ag4 S3 C9 C11 33.0(8) . .
Ag4 S3 C9 C12 151.9(6) . .
Ag5 S1 C1 C2 68.2(8) 2_656 .
Ag5 S1 C1 C3 -171.5(7) 2_656 .
Ag5 S1 C1 C4 -51.1(8) 2_656 .
Ag5 S2 C5 C6 -65.4(9) . .
Ag5 S2 C5 C7 54.2(12) . .
Ag5 S2 C5 C8 177.6(8) . .
Ag5 N2 C18 C19 -173.8(11) . .
Ag5 N2 C22 C21 175.6(14) . .
P1 C23 C24 C25 178.3(10) . .
P1 C23 C28 C27 -179.0(9) . .
O1 C29 C30 F1 159.9(11) . .
O1 C29 C30 F2 37.5(16) . .
O1 C29 C30 F3 -82.3(14) . .
O2 C29 C30 F1 -23.1(16) . .
O2 C29 C30 F2 -145.6(12) . .
O2 C29 C30 F3 94.7(13) . .
O3 P1 C23 C24 -11.5(10) . .
O3 P1 C23 C28 166.9(8) . .
O4 P1 O3 Ag1 -31.0(7) . .
O4 P1 C23 C24 118.2(9) . .
O4 P1 C23 C28 -63.3(10) . .
O5 P1 O3 Ag1 -154.1(5) . .
O5 P1 C23 C24 -127.0(9) . .
O5 P1 C23 C28 51.5(9) . .
N1 C13 C14 C15 -2.1(19) . .
N2 C18 C19 C20 -1(2) . .
C13 N1 C17 C16 -1.8(18) . .
C13 C14 C15 C15 179.3(12) . 2_746
C13 C14 C15 C16 -0.7(16) . .
C14 C15 C16 C17 2.2(17) . .
C15 C15 C16 C17 -177.9(13) 2_746 .
C15 C16 C17 N1 -1(2) . .
C17 N1 C13 C14 3.3(18) . .
C18 N2 C22 C21 1(2) . .
C18 C19 C20 C20 177.4(14) . 2_657
C18 C19 C20 C21 -2(2) . .
C19 C20 C21 C22 4(2) . .
C20 C20 C21 C22 -175.3(16) 2_657 .
C20 C21 C22 N2 -4(3) . .
C22 N2 C18 C19 1(2) . .
C23 P1 O3 Ag1 94.2(6) . .
C23 C24 C25 C26 1(2) . .
C24 C23 C28 C27 -0.4(16) . .
C24 C25 C26 C27 -2(2) . .
C25 C26 C27 C28 2(2) . .
C26 C27 C28 C23 -0.2(18) . .
C28 C23 C24 C25 -0.2(17) . .
